data_4129259
loop_
_publ_author_name
'Buss, Joshua A.'
'Edouard, Guy A.'
'Cheng, Christine'
'Shi, Jade'
'Agapie, Theodor'

_publ_section_title
;
 Molybdenum catalyzed ammonia borane dehydrogenation: oxidation state
 specific mechanisms.
;
_journal_issue 32
_journal_name_full 'Journal of the American Chemical Society'
_journal_page_first 11272
_journal_page_last 11275
_journal_paper_doi 10.1021/ja5059923
_journal_volume 136
_journal_year 2014
_chemical_formula_moiety 'C30 H40 Mo N2 P2'
_chemical_formula_sum 'C30 H40 Mo N2 P2'
_chemical_formula_weight 586.52
_space_group_crystal_system monoclinic
_space_group_IT_number 14
_space_group_name_Hall '-P 2yn'
_space_group_name_H-M_alt 'P 1 21/n 1'
_atom_sites_solution_hydrogens geom
_audit_creation_date 2014-06-07
_audit_creation_method
;
Olex2 1.2
(compiled 2014.05.21 svn.r2940 for OlexSys, GUI svn.r4846),
 SHELXL-2014,
 and manual edit
;
_cell_angle_alpha 90
_cell_angle_beta 94.7145(16)
_cell_angle_gamma 90
_cell_formula_units_Z 4
_cell_length_a 8.9892(3)
_cell_length_b 23.8655(7)
_cell_length_c 12.7797(4)
_cell_measurement_reflns_used 6553
_cell_measurement_temperature 100
_cell_measurement_theta_max 41.19
_cell_measurement_theta_min 2.34
_cell_volume 2732.38(15)
_computing_cell_refinement 'SAINT v6.45A (Bruker, 2003)'
_computing_data_collection 'APEX2 2012.4-3 (Bruker-AXS, 2007)'
_computing_data_reduction 'SAINT v6.45A (Bruker, 2003)'
_computing_molecular_graphics 'Olex2 (Dolomanov et al., 2009)'
_computing_publication_material 'Olex2 (Dolomanov et al., 2009)'
_computing_structure_refinement 'XL (Sheldrick, 2008)'
_diffrn_ambient_temperature 100
_diffrn_detector_area_resol_mean 8.16
_diffrn_measured_fraction_theta_full 1.000
_diffrn_measured_fraction_theta_max 0.984
_diffrn_measurement_device_type 'Bruker SMART v5.054 (Bruker-AXS, 2007)'
_diffrn_measurement_method '\f and \w scans'
_diffrn_radiation_monochromator graphite
_diffrn_radiation_type MoK\a
_diffrn_radiation_wavelength 0.71073
_diffrn_reflns_av_R_equivalents 0.0619
_diffrn_reflns_av_unetI/netI 0.0615
_diffrn_reflns_Laue_measured_fraction_full 1.000
_diffrn_reflns_Laue_measured_fraction_max 0.984
_diffrn_reflns_limit_h_max 17
_diffrn_reflns_limit_h_min -17
_diffrn_reflns_limit_k_max 47
_diffrn_reflns_limit_k_min -47
_diffrn_reflns_limit_l_max 25
_diffrn_reflns_limit_l_min -25
_diffrn_reflns_number 105013
_diffrn_reflns_point_group_measured_fraction_full 1.000
_diffrn_reflns_point_group_measured_fraction_max 0.984
_diffrn_reflns_theta_full 25.000
_diffrn_reflns_theta_max 45.535
_diffrn_reflns_theta_min 1.707
_diffrn_source_current 30.0
_diffrn_source_power 1.5
_diffrn_source_voltage 50.0
_diffrn_standards_number 0
_exptl_absorpt_coefficient_mu 0.619
_exptl_absorpt_correction_T_max 0.7490
_exptl_absorpt_correction_T_min 0.6757
_exptl_absorpt_correction_type multi-scan
_exptl_absorpt_process_details
'SADABS-2014/2 (Bruker,2014) was used for absorption correction. wR2(int) was 0.0692 before and 0.0564 after correction. The Ratio of minimum to maximum transmission is 0.9021. The \l/2 correction factor is 0.00150.'
_exptl_crystal_colour Red
_exptl_crystal_density_diffrn 1.426
_exptl_crystal_description Half-dome
_exptl_crystal_F_000 1224
_refine_diff_density_max 2.749
_refine_diff_density_min -0.886
_refine_diff_density_rms 0.174
_refine_ls_extinction_method none
_refine_ls_goodness_of_fit_ref 1.101
_refine_ls_hydrogen_treatment constr
_refine_ls_matrix_type full
_refine_ls_number_parameters 324
_refine_ls_number_reflns 22772
_refine_ls_number_restraints 0
_refine_ls_restrained_S_all 1.101
_refine_ls_R_factor_all 0.0899
_refine_ls_R_factor_gt 0.0492
_refine_ls_shift/su_max 0.001
_refine_ls_shift/su_mean 0.000
_refine_ls_structure_factor_coef Fsqd
_refine_ls_weighting_details 'w=1/[\s^2^(Fo^2^)+(0.0292P)^2^+3.3369P] where P=(Fo^2^+2Fc^2^)/3'
_refine_ls_weighting_scheme calc
_refine_ls_wR_factor_gt 0.0978
_refine_ls_wR_factor_ref 0.1151
_reflns_Friedel_coverage 0.000
_reflns_number_gt 15022
_reflns_number_total 22772
_reflns_threshold_expression 'I > 2\s(I)'
_cod_data_source_file ja5059923_si_002.cif
_cod_data_source_block ctc02
_cod_original_cell_volume 2732.37(15)
_cod_database_code 4129259
_shelxl_version_number 2014-2
_shelx_space_group_comment
;
The symmetry employed for this shelxl refinement is uniquely defined
by the following loop, which should always be used as a source of
symmetry information in preference to the above space-group names.
They are only intended as comments.
;
_olex2_refinement_description
;
1. Fixed Uiso
 At 1.2 times of:
  All C(H) groups
 At 1.5 times of:
  All C(H,H,H) groups
2.a Ternary CH refined with riding coordinates:
 C3(H3), C2(H2), C6(H6), C5(H5), C25(H25), C19(H19), C28(H28), C22(H22)
2.b Aromatic/amide H refined with riding coordinates:
 C18(H18), C9(H9), C15(H15), C12(H12), C16(H16), C17(H17), C10(H10), C11(H11)
2.c Idealised Me refined as rotating group:
 C21(H21A,H21B,H21C), C23(H23A,H23B,H23C), C20(H20A,H20B,H20C), C29(H29A,H29B,
 H29C), C24(H24A,H24B,H24C), C26(H26A,H26B,H26C), C27(H27A,H27B,H27C), C30(H30A,
 H30B,H30C)
;
_olex2_submission_special_instructions 'No special instructions were received'

loop_
_space_group_symop_operation_xyz
'x, y, z'
'-x+1/2, y+1/2, -z+1/2'
'-x, -y, -z'
'x-1/2, -y-1/2, z-1/2'

loop_
_atom_site_label
_atom_site_type_symbol
_atom_site_fract_x
_atom_site_fract_y
_atom_site_fract_z
_atom_site_U_iso_or_equiv
_atom_site_adp_type
_atom_site_occupancy
_atom_site_site_symmetry_order
_atom_site_calc_flag
_atom_site_refinement_flags_posn
Mo1 Mo 0.89005(2) 0.13024(2) 0.23203(2) 0.00895(2) Uani 1 1 d .
P2 P 0.78241(4) 0.03572(2) 0.25317(3) 0.00972(6) Uani 1 1 d .
P1 P 0.70716(4) 0.20327(2) 0.16759(3) 0.01062(6) Uani 1 1 d .
C1 C 1.08250(15) 0.07474(6) 0.20314(12) 0.0117(2) Uani 1 1 d .
C4 C 1.03644(16) 0.19214(6) 0.15901(12) 0.0125(2) Uani 1 1 d .
C3 C 0.99606(16) 0.15021(6) 0.08039(12) 0.0127(2) Uani 1 1 d .
H3 H 0.9297 0.1612 0.0171 0.015 Uiso 1 1 calc R
C2 C 1.01940(16) 0.09282(6) 0.10135(12) 0.0125(2) Uani 1 1 d .
H2 H 0.9690 0.0646 0.0527 0.015 Uiso 1 1 calc R
C14 C 0.82793(17) 0.25913(6) 0.11962(12) 0.0129(2) Uani 1 1 d .
C6 C 1.13446(15) 0.11593(6) 0.27824(12) 0.0130(2) Uani 1 1 d .
H6 H 1.1663 0.1039 0.3517 0.016 Uiso 1 1 calc R
C8 C 0.94680(16) -0.01110(6) 0.25453(12) 0.0122(2) Uani 1 1 d .
C5 C 1.10965(16) 0.17447(6) 0.25648(12) 0.0133(2) Uani 1 1 d .
H5 H 1.1256 0.2022 0.3151 0.016 Uiso 1 1 calc R
C13 C 0.98318(17) 0.25012(6) 0.13437(12) 0.0129(2) Uani 1 1 d .
C18 C 1.08151(18) 0.29414(7) 0.11884(13) 0.0157(2) Uani 1 1 d .
H18 H 1.1861 0.2886 0.1311 0.019 Uiso 1 1 calc R
C9 C 0.94622(18) -0.06825(7) 0.28011(13) 0.0157(2) Uani 1 1 d .
H9 H 0.8575 -0.0851 0.3009 0.019 Uiso 1 1 calc R
C15 C 0.77394(19) 0.31081(6) 0.08117(13) 0.0158(2) Uani 1 1 d .
H15 H 0.6696 0.3164 0.0668 0.019 Uiso 1 1 calc R
C12 C 1.20793(17) -0.01941(7) 0.22172(12) 0.0143(2) Uani 1 1 d .
H12 H 1.2975 -0.0029 0.2019 0.017 Uiso 1 1 calc R
C16 C 0.8732(2) 0.35420(7) 0.06383(13) 0.0170(3) Uani 1 1 d .
H16 H 0.8363 0.3892 0.0373 0.020 Uiso 1 1 calc R
C17 C 1.0256(2) 0.34638(7) 0.08521(13) 0.0172(3) Uani 1 1 d .
H17 H 1.0923 0.3766 0.0770 0.021 Uiso 1 1 calc R
C10 C 1.07460(19) -0.10064(7) 0.27534(14) 0.0177(3) Uani 1 1 d .
H10 H 1.0732 -0.1393 0.2933 0.021 Uiso 1 1 calc R
C7 C 1.08090(16) 0.01372(6) 0.22791(11) 0.0120(2) Uani 1 1 d .
C11 C 1.20457(18) -0.07643(7) 0.24426(13) 0.0165(2) Uani 1 1 d .
H11 H 1.2910 -0.0988 0.2384 0.020 Uiso 1 1 calc R
C25 C 0.60299(18) 0.24693(7) 0.25997(13) 0.0153(2) Uani 1 1 d .
H25 H 0.5351 0.2726 0.2165 0.018 Uiso 1 1 calc R
C19 C 0.69191(16) 0.01463(6) 0.37331(11) 0.0125(2) Uani 1 1 d .
H19 H 0.6567 -0.0249 0.3633 0.015 Uiso 1 1 calc R
C21 C 0.55450(18) 0.05163(7) 0.38282(13) 0.0168(2) Uani 1 1 d .
H21A H 0.5054 0.0408 0.4454 0.025 Uiso 1 1 calc GR
H21B H 0.4848 0.0468 0.3204 0.025 Uiso 1 1 calc GR
H21C H 0.5854 0.0910 0.3888 0.025 Uiso 1 1 calc GR
C28 C 0.56337(17) 0.19668(7) 0.05345(13) 0.0150(2) Uani 1 1 d .
H28 H 0.5149 0.2342 0.0421 0.018 Uiso 1 1 calc R
C23 C 0.6018(2) -0.05701(7) 0.16425(15) 0.0200(3) Uani 1 1 d .
H23A H 0.5202 -0.0665 0.1116 0.030 Uiso 1 1 calc GR
H23B H 0.5680 -0.0616 0.2347 0.030 Uiso 1 1 calc GR
H23C H 0.6868 -0.0819 0.1562 0.030 Uiso 1 1 calc GR
C20 C 0.7996(2) 0.01649(8) 0.47242(13) 0.0189(3) Uani 1 1 d .
H20A H 0.8428 0.0541 0.4806 0.028 Uiso 1 1 calc GR
H20B H 0.8796 -0.0109 0.4663 0.028 Uiso 1 1 calc GR
H20C H 0.7454 0.0075 0.5337 0.028 Uiso 1 1 calc GR
C22 C 0.64947(16) 0.00389(6) 0.14896(12) 0.0124(2) Uani 1 1 d .
H22 H 0.5562 0.0268 0.1470 0.015 Uiso 1 1 calc R
C29 C 0.6348(2) 0.18120(8) -0.04706(13) 0.0195(3) Uani 1 1 d .
H29A H 0.6825 0.1444 -0.0385 0.029 Uiso 1 1 calc GR
H29B H 0.7100 0.2093 -0.0612 0.029 Uiso 1 1 calc GR
H29C H 0.5578 0.1800 -0.1059 0.029 Uiso 1 1 calc GR
C24 C 0.70853(19) 0.00985(8) 0.04098(13) 0.0180(3) Uani 1 1 d .
H24A H 0.8021 -0.0111 0.0395 0.027 Uiso 1 1 calc GR
H24B H 0.7267 0.0495 0.0268 0.027 Uiso 1 1 calc GR
H24C H 0.6348 -0.0050 -0.0126 0.027 Uiso 1 1 calc GR
C26 C 0.5060(2) 0.21126(9) 0.32728(15) 0.0214(3) Uani 1 1 d .
H26A H 0.5703 0.1885 0.3762 0.032 Uiso 1 1 calc GR
H26B H 0.4420 0.1866 0.2818 0.032 Uiso 1 1 calc GR
H26C H 0.4438 0.2358 0.3670 0.032 Uiso 1 1 calc GR
C27 C 0.7079(2) 0.28349(8) 0.33192(15) 0.0210(3) Uani 1 1 d .
H27A H 0.6495 0.3044 0.3803 0.031 Uiso 1 1 calc GR
H27B H 0.7607 0.3098 0.2893 0.031 Uiso 1 1 calc GR
H27C H 0.7804 0.2596 0.3722 0.031 Uiso 1 1 calc GR
C30 C 0.4406(2) 0.15443(9) 0.07398(15) 0.0225(3) Uani 1 1 d .
H30A H 0.3729 0.1502 0.0104 0.034 Uiso 1 1 calc GR
H30B H 0.3845 0.1680 0.1315 0.034 Uiso 1 1 calc GR
H30C H 0.4860 0.1181 0.0932 0.034 Uiso 1 1 calc GR
N1 N 0.85755(15) 0.15020(6) 0.38340(12) 0.0157(2) Uani 1 1 d .
N2 N 0.8567(2) 0.16254(7) 0.46687(13) 0.0220(3) Uani 1 1 d .

loop_
_atom_site_aniso_label
_atom_site_aniso_U_11
_atom_site_aniso_U_22
_atom_site_aniso_U_33
_atom_site_aniso_U_23
_atom_site_aniso_U_13
_atom_site_aniso_U_12
Mo1 0.00757(4) 0.00913(4) 0.01025(4) -0.00022(4) 0.00134(3) -0.00093(3)
P2 0.00842(13) 0.01000(13) 0.01073(13) -0.00020(11) 0.00076(10) -0.00097(10)
P1 0.00910(13) 0.00967(13) 0.01317(14) -0.00030(11) 0.00145(10) -0.00026(10)
C1 0.0090(5) 0.0115(5) 0.0150(5) 0.0013(4) 0.0020(4) -0.0001(4)
C4 0.0097(5) 0.0116(5) 0.0165(5) 0.0011(4) 0.0024(4) -0.0013(4)
C3 0.0125(5) 0.0125(5) 0.0133(5) 0.0017(4) 0.0023(4) 0.0005(4)
C2 0.0111(5) 0.0130(5) 0.0138(5) -0.0006(4) 0.0032(4) 0.0001(4)
C14 0.0131(5) 0.0103(5) 0.0155(5) 0.0001(4) 0.0029(4) -0.0012(4)
C6 0.0086(5) 0.0142(5) 0.0161(5) 0.0001(4) -0.0003(4) -0.0005(4)
C8 0.0108(5) 0.0117(5) 0.0139(5) 0.0008(4) 0.0006(4) 0.0001(4)
C5 0.0100(5) 0.0131(5) 0.0167(6) -0.0002(4) 0.0001(4) -0.0020(4)
C13 0.0129(5) 0.0111(5) 0.0148(5) 0.0004(4) 0.0025(4) -0.0021(4)
C18 0.0155(6) 0.0140(5) 0.0177(6) 0.0016(5) 0.0014(5) -0.0048(5)
C9 0.0147(6) 0.0124(5) 0.0199(6) 0.0027(5) 0.0013(5) 0.0003(4)
C15 0.0166(6) 0.0110(5) 0.0198(6) 0.0014(5) 0.0028(5) 0.0004(4)
C12 0.0116(5) 0.0149(6) 0.0165(6) 0.0000(5) 0.0012(4) 0.0026(4)
C16 0.0239(7) 0.0101(5) 0.0173(6) 0.0007(5) 0.0029(5) -0.0013(5)
C17 0.0205(7) 0.0128(5) 0.0182(6) 0.0013(5) 0.0016(5) -0.0054(5)
C10 0.0175(6) 0.0127(5) 0.0228(7) 0.0024(5) 0.0009(5) 0.0032(5)
C7 0.0104(5) 0.0126(5) 0.0131(5) 0.0003(4) 0.0007(4) 0.0010(4)
C11 0.0154(6) 0.0152(6) 0.0188(6) 0.0003(5) 0.0013(5) 0.0048(5)
C25 0.0154(6) 0.0140(5) 0.0169(6) -0.0014(5) 0.0040(5) 0.0021(5)
C19 0.0125(5) 0.0125(5) 0.0128(5) 0.0011(4) 0.0022(4) -0.0025(4)
C21 0.0144(6) 0.0187(6) 0.0179(6) -0.0010(5) 0.0051(5) -0.0010(5)
C28 0.0136(5) 0.0139(5) 0.0170(6) -0.0007(5) -0.0022(4) 0.0009(4)
C23 0.0233(7) 0.0143(6) 0.0212(7) -0.0005(5) -0.0052(6) -0.0066(5)
C20 0.0196(7) 0.0232(7) 0.0136(6) 0.0025(5) -0.0011(5) -0.0020(6)
C22 0.0119(5) 0.0116(5) 0.0135(5) -0.0007(4) -0.0002(4) -0.0014(4)
C29 0.0200(7) 0.0232(7) 0.0150(6) 0.0011(5) -0.0008(5) -0.0018(6)
C24 0.0172(6) 0.0234(7) 0.0131(5) -0.0032(5) 0.0004(5) -0.0041(5)
C26 0.0170(7) 0.0273(8) 0.0209(7) -0.0022(6) 0.0066(5) -0.0026(6)
C27 0.0264(8) 0.0155(6) 0.0217(7) -0.0054(6) 0.0056(6) -0.0036(6)
C30 0.0162(7) 0.0280(8) 0.0232(7) -0.0052(7) 0.0013(5) -0.0080(6)
N1 0.0117(5) 0.0139(5) 0.0216(6) 0.0015(4) 0.0016(4) -0.0011(4)
N2 0.0239(7) 0.0232(7) 0.0190(6) -0.0008(5) 0.0029(5) 0.0008(5)

loop_
_atom_type_symbol
_atom_type_description
_atom_type_scat_dispersion_real
_atom_type_scat_dispersion_imag
_atom_type_scat_source
C C 0.0033 0.0016 'International Tables Vol C Tables 4.2.6.8 and 6.1.1.4'
H H 0.0000 0.0000 'International Tables Vol C Tables 4.2.6.8 and 6.1.1.4'
Mo Mo -1.6832 0.6857 'International Tables Vol C Tables 4.2.6.8 and 6.1.1.4'
N N 0.0061 0.0033 'International Tables Vol C Tables 4.2.6.8 and 6.1.1.4'
P P 0.1023 0.0942 'International Tables Vol C Tables 4.2.6.8 and 6.1.1.4'

loop_
_geom_angle_atom_site_label_1
_geom_angle_atom_site_label_2
_geom_angle_atom_site_label_3
_geom_angle
P2 Mo1 P1 114.850(13)
C1 Mo1 P2 78.05(4)
C1 Mo1 P1 149.32(4)
C1 Mo1 C3 66.41(5)
C1 Mo1 C2 37.12(5)
C1 Mo1 C6 37.04(5)
C1 Mo1 C5 67.45(5)
C4 Mo1 P2 153.71(4)
C4 Mo1 P1 78.14(4)
C4 Mo1 C1 80.34(5)
C4 Mo1 C3 37.29(5)
C4 Mo1 C2 66.53(5)
C4 Mo1 C6 67.32(5)
C4 Mo1 C5 37.15(5)
C3 Mo1 P2 118.52(4)
C3 Mo1 P1 83.30(4)
C3 Mo1 C2 35.87(5)
C2 Mo1 P2 87.18(4)
C2 Mo1 P1 113.11(4)
C6 Mo1 P2 102.38(4)
C6 Mo1 P1 142.74(4)
C6 Mo1 C3 77.74(5)
C6 Mo1 C2 65.80(5)
C5 Mo1 P2 139.65(4)
C5 Mo1 P1 105.49(4)
C5 Mo1 C3 66.07(5)
C5 Mo1 C2 77.94(5)
C5 Mo1 C6 37.35(5)
N1 Mo1 P2 91.24(4)
N1 Mo1 P1 90.46(4)
N1 Mo1 C1 117.99(6)
N1 Mo1 C4 112.19(6)
N1 Mo1 C3 149.47(6)
N1 Mo1 C2 154.67(5)
N1 Mo1 C6 89.97(6)
N1 Mo1 C5 87.18(6)
C8 P2 Mo1 103.41(5)
C8 P2 C19 103.37(7)
C8 P2 C22 102.93(7)
C19 P2 Mo1 122.42(5)
C19 P2 C22 100.35(7)
C22 P2 Mo1 121.53(5)
C14 P1 Mo1 102.94(5)
C14 P1 C25 98.29(7)
C14 P1 C28 100.83(7)
C25 P1 Mo1 121.98(5)
C28 P1 Mo1 126.39(5)
C28 P1 C25 100.83(7)
C2 C1 Mo1 73.68(8)
C2 C1 C7 118.30(13)
C6 C1 Mo1 72.25(8)
C6 C1 C2 118.94(13)
C6 C1 C7 122.62(13)
C7 C1 Mo1 121.54(9)
C3 C4 Mo1 73.09(8)
C3 C4 C13 116.03(13)
C5 C4 Mo1 71.60(8)
C5 C4 C3 118.39(13)
C5 C4 C13 125.27(14)
C13 C4 Mo1 120.85(10)
Mo1 C3 H3 118.7
C4 C3 Mo1 69.62(8)
C4 C3 H3 118.7
C2 C3 Mo1 72.60(8)
C2 C3 C4 121.13(13)
C2 C3 H3 118.7
Mo1 C2 H2 119.0
C1 C2 Mo1 69.20(8)
C1 C2 H2 119.0
C3 C2 Mo1 71.53(8)
C3 C2 C1 120.28(13)
C3 C2 H2 119.0
C13 C14 P1 116.49(11)
C15 C14 P1 123.64(12)
C15 C14 C13 119.50(14)
Mo1 C6 H6 119.2
C1 C6 Mo1 70.71(8)
C1 C6 H6 119.2
C1 C6 C5 120.18(13)
C5 C6 Mo1 70.72(8)
C5 C6 H6 119.2
C9 C8 P2 124.80(11)
C9 C8 C7 118.98(14)
C7 C8 P2 116.22(11)
Mo1 C5 H5 119.1
C4 C5 Mo1 71.25(8)
C4 C5 C6 120.66(13)
C4 C5 H5 119.1
C6 C5 Mo1 71.93(8)
C6 C5 H5 119.1
C14 C13 C4 117.88(13)
C18 C13 C4 122.16(14)
C18 C13 C14 119.82(14)
C13 C18 H18 120.1
C13 C18 C17 119.89(15)
C17 C18 H18 120.1
C8 C9 H9 119.7
C10 C9 C8 120.66(15)
C10 C9 H9 119.7
C14 C15 H15 120.0
C16 C15 C14 120.10(15)
C16 C15 H15 120.0
C7 C12 H12 119.7
C11 C12 H12 119.7
C11 C12 C7 120.67(15)
C15 C16 H16 119.9
C17 C16 C15 120.17(15)
C17 C16 H16 119.9
C18 C17 H17 119.9
C16 C17 C18 120.30(15)
C16 C17 H17 119.9
C9 C10 H10 120.0
C11 C10 C9 120.00(15)
C11 C10 H10 120.0
C8 C7 C1 119.02(13)
C12 C7 C1 121.26(13)
C12 C7 C8 119.68(14)
C12 C11 H11 120.0
C10 C11 C12 119.90(15)
C10 C11 H11 120.0
P1 C25 H25 107.6
C26 C25 P1 112.33(12)
C26 C25 H25 107.6
C26 C25 C27 109.23(14)
C27 C25 P1 112.22(12)
C27 C25 H25 107.6
P2 C19 H19 107.8
C21 C19 P2 108.61(10)
C21 C19 H19 107.8
C20 C19 P2 112.61(11)
C20 C19 H19 107.8
C20 C19 C21 112.15(13)
C19 C21 H21A 109.5
C19 C21 H21B 109.5
C19 C21 H21C 109.5
H21A C21 H21B 109.5
H21A C21 H21C 109.5
H21B C21 H21C 109.5
P1 C28 H28 107.6
C29 C28 P1 111.34(11)
C29 C28 H28 107.6
C29 C28 C30 110.07(14)
C30 C28 P1 112.45(12)
C30 C28 H28 107.6
H23A C23 H23B 109.5
H23A C23 H23C 109.5
H23B C23 H23C 109.5
C22 C23 H23A 109.5
C22 C23 H23B 109.5
C22 C23 H23C 109.5
C19 C20 H20A 109.5
C19 C20 H20B 109.5
C19 C20 H20C 109.5
H20A C20 H20B 109.5
H20A C20 H20C 109.5
H20B C20 H20C 109.5
P2 C22 H22 106.3
C23 C22 P2 117.53(11)
C23 C22 H22 106.3
C24 C22 P2 110.85(10)
C24 C22 C23 108.99(13)
C24 C22 H22 106.3
C28 C29 H29A 109.5
C28 C29 H29B 109.5
C28 C29 H29C 109.5
H29A C29 H29B 109.5
H29A C29 H29C 109.5
H29B C29 H29C 109.5
C22 C24 H24A 109.5
C22 C24 H24B 109.5
C22 C24 H24C 109.5
H24A C24 H24B 109.5
H24A C24 H24C 109.5
H24B C24 H24C 109.5
C25 C26 H26A 109.5
C25 C26 H26B 109.5
C25 C26 H26C 109.5
H26A C26 H26B 109.5
H26A C26 H26C 109.5
H26B C26 H26C 109.5
C25 C27 H27A 109.5
C25 C27 H27B 109.5
C25 C27 H27C 109.5
H27A C27 H27B 109.5
H27A C27 H27C 109.5
H27B C27 H27C 109.5
C28 C30 H30A 109.5
C28 C30 H30B 109.5
C28 C30 H30C 109.5
H30A C30 H30B 109.5
H30A C30 H30C 109.5
H30B C30 H30C 109.5
N2 N1 Mo1 171.97(14)

loop_
_geom_bond_atom_site_label_1
_geom_bond_atom_site_label_2
_geom_bond_distance
Mo1 P2 2.4780(4)
Mo1 P1 2.4891(4)
Mo1 C1 2.2335(14)
Mo1 C4 2.2331(14)
Mo1 C3 2.2791(15)
Mo1 C2 2.2930(14)
Mo1 C6 2.2537(14)
Mo1 C5 2.2377(14)
Mo1 N1 2.0365(15)
P2 C8 1.8516(15)
P2 C19 1.8649(15)
P2 C22 1.8754(15)
P1 C14 1.8551(15)
P1 C25 1.8810(16)
P1 C28 1.8744(16)
C1 C2 1.442(2)
C1 C6 1.425(2)
C1 C7 1.491(2)
C4 C3 1.443(2)
C4 C5 1.424(2)
C4 C13 1.489(2)
C3 H3 1.0000
C3 C2 1.408(2)
C2 H2 1.0000
C14 C13 1.409(2)
C14 C15 1.400(2)
C6 H6 1.0000
C6 C5 1.438(2)
C8 C9 1.403(2)
C8 C7 1.410(2)
C5 H5 1.0000
C13 C18 1.398(2)
C18 H18 0.9500
C18 C17 1.398(2)
C9 H9 0.9500
C9 C10 1.395(2)
C15 H15 0.9500
C15 C16 1.397(2)
C12 H12 0.9500
C12 C7 1.397(2)
C12 C11 1.392(2)
C16 H16 0.9500
C16 C17 1.387(3)
C17 H17 0.9500
C10 H10 0.9500
C10 C11 1.390(2)
C11 H11 0.9500
C25 H25 1.0000
C25 C26 1.532(2)
C25 C27 1.534(2)
C19 H19 1.0000
C19 C21 1.531(2)
C19 C20 1.530(2)
C21 H21A 0.9800
C21 H21B 0.9800
C21 H21C 0.9800
C28 H28 1.0000
C28 C29 1.528(2)
C28 C30 1.533(2)
C23 H23A 0.9800
C23 H23B 0.9800
C23 H23C 0.9800
C23 C22 1.532(2)
C20 H20A 0.9800
C20 H20B 0.9800
C20 H20C 0.9800
C22 H22 1.0000
C22 C24 1.525(2)
C29 H29A 0.9800
C29 H29B 0.9800
C29 H29C 0.9800
C24 H24A 0.9800
C24 H24B 0.9800
C24 H24C 0.9800
C26 H26A 0.9800
C26 H26B 0.9800
C26 H26C 0.9800
C27 H27A 0.9800
C27 H27B 0.9800
C27 H27C 0.9800
C30 H30A 0.9800
C30 H30B 0.9800
C30 H30C 0.9800
N1 N2 1.107(2)

loop_
_geom_torsion_atom_site_label_1
_geom_torsion_atom_site_label_2
_geom_torsion_atom_site_label_3
_geom_torsion_atom_site_label_4
_geom_torsion
Mo1 P2 C8 C9 170.24(13)
Mo1 P2 C8 C7 -9.54(12)
Mo1 P2 C19 C21 63.05(11)
Mo1 P2 C19 C20 -61.79(13)
Mo1 P2 C22 C23 173.79(11)
Mo1 P2 C22 C24 47.55(13)
Mo1 P1 C14 C13 -3.22(13)
Mo1 P1 C14 C15 -176.15(13)
Mo1 P1 C25 C26 -60.58(14)
Mo1 P1 C25 C27 62.95(13)
Mo1 P1 C28 C29 -56.04(14)
Mo1 P1 C28 C30 68.01(14)
Mo1 C1 C2 C3 52.10(12)
Mo1 C1 C6 C5 -52.54(12)
Mo1 C1 C7 C8 10.03(19)
Mo1 C1 C7 C12 -172.17(11)
Mo1 C4 C3 C2 -53.35(13)
Mo1 C4 C5 C6 54.41(12)
Mo1 C4 C13 C14 -23.86(19)
Mo1 C4 C13 C18 160.48(12)
Mo1 C3 C2 C1 -51.05(12)
Mo1 C6 C5 C4 -54.09(12)
P2 C8 C9 C10 177.71(13)
P2 C8 C7 C1 1.20(18)
P2 C8 C7 C12 -176.63(11)
P1 C14 C13 C4 16.25(18)
P1 C14 C13 C18 -167.99(12)
P1 C14 C15 C16 168.76(13)
C1 C6 C5 Mo1 52.54(12)
C1 C6 C5 C4 -1.6(2)
C4 C3 C2 Mo1 52.01(12)
C4 C3 C2 C1 1.0(2)
C4 C13 C18 C17 173.36(15)
C3 C4 C5 Mo1 -58.12(12)
C3 C4 C5 C6 -3.7(2)
C3 C4 C13 C14 61.24(18)
C3 C4 C13 C18 -114.42(16)
C2 C1 C6 Mo1 59.06(12)
C2 C1 C6 C5 6.5(2)
C2 C1 C7 C8 -77.45(18)
C2 C1 C7 C12 100.35(17)
C14 P1 C25 C26 -171.55(12)
C14 P1 C25 C27 -48.02(13)
C14 P1 C28 C29 59.06(13)
C14 P1 C28 C30 -176.88(12)
C14 C13 C18 C17 -2.2(2)
C14 C15 C16 C17 -0.4(3)
C6 C1 C2 Mo1 -58.34(12)
C6 C1 C2 C3 -6.2(2)
C6 C1 C7 C8 98.21(17)
C6 C1 C7 C12 -84.00(19)
C8 P2 C19 C21 178.73(10)
C8 P2 C19 C20 53.89(13)
C8 P2 C22 C23 58.96(14)
C8 P2 C22 C24 -67.28(12)
C8 C9 C10 C11 -0.5(3)
C5 C4 C3 Mo1 57.37(12)
C5 C4 C3 C2 4.0(2)
C5 C4 C13 C14 -112.27(17)
C5 C4 C13 C18 72.1(2)
C13 C4 C3 Mo1 -116.61(12)
C13 C4 C3 C2 -169.96(13)
C13 C4 C5 Mo1 115.25(14)
C13 C4 C5 C6 169.66(14)
C13 C14 C15 C16 -4.0(2)
C13 C18 C17 C16 -2.1(3)
C9 C8 C7 C1 -178.59(14)
C9 C8 C7 C12 3.6(2)
C9 C10 C11 C12 2.4(3)
C15 C14 C13 C4 -170.51(14)
C15 C14 C13 C18 5.3(2)
C15 C16 C17 C18 3.5(3)
C7 C1 C2 Mo1 117.48(12)
C7 C1 C2 C3 169.58(13)
C7 C1 C6 Mo1 -116.57(13)
C7 C1 C6 C5 -169.11(13)
C7 C8 C9 C10 -2.5(2)
C7 C12 C11 C10 -1.3(2)
C11 C12 C7 C1 -179.49(15)
C11 C12 C7 C8 -1.7(2)
C25 P1 C14 C13 122.42(12)
C25 P1 C14 C15 -50.51(15)
C25 P1 C28 C29 159.79(12)
C25 P1 C28 C30 -76.16(13)
C19 P2 C8 C9 41.69(15)
C19 P2 C8 C7 -138.09(12)
C19 P2 C22 C23 -47.49(14)
C19 P2 C22 C24 -173.73(11)
C28 P1 C14 C13 -134.80(12)
C28 P1 C14 C15 52.26(15)
C28 P1 C25 C26 85.67(13)
C28 P1 C25 C27 -150.80(12)
C22 P2 C8 C9 -62.44(15)
C22 P2 C8 C7 117.79(12)
C22 P2 C19 C21 -75.18(11)
C22 P2 C19 C20 159.98(12)
